data_7043019
loop_
_publ_author_name
'Hill, Anthony'
'Ward, Jas S.'

_publ_section_title
;
 Synthetic and Structural Studies of Phosphine Coordinated Boronium Salts
;
_journal_name_full 'Dalton Trans.'
_journal_paper_doi 10.1039/C7DT01023K
_journal_year 2017
_chemical_compound_source 'Research School of Chemistry'
_chemical_formula_moiety 'C20 H22 B1 N1 P1, Br1'
_chemical_formula_sum 'C20 H22 B Br N P'
_chemical_formula_weight 398.09
_space_group_IT_number 14
_symmetry_cell_setting monoclinic
_symmetry_space_group_name_Hall '-P 2yn'
_symmetry_space_group_name_H-M 'P 1 21/n 1'
_atom_sites_solution_hydrogens difmap
_atom_sites_solution_primary other
_audit_update_record
;
2015-04-08 deposited with the CCDC.
2017-05-12 downloaded from the CCDC.
;
_cell_angle_alpha 90
_cell_angle_beta 98.4547(10)
_cell_angle_gamma 90
_cell_formula_units_Z 4
_cell_length_a 9.5770(2)
_cell_length_b 7.34050(10)
_cell_length_c 27.7205(5)
_cell_measurement_reflns_used 61482
_cell_measurement_temperature 200
_cell_measurement_theta_max 27
_cell_measurement_theta_min 2.55
_cell_volume 1927.57(6)
_computing_cell_refinement 'DENZO/SCALEPACK (Otwinowski & Minor, 1997)'
_computing_data_collection 'COLLECT (Nonius, 2001).'
_computing_data_reduction 'DENZO/SCALEPACK (Otwinowski & Minor, 1997)'
_computing_molecular_graphics 'Ortep-3 for windows (Farrugia, 1997)'
_computing_publication_material 'CRYSTALS (Betteridge et al., 2003)'
_computing_structure_refinement 'CRYSTALS (Betteridge et al., 2003)'
_computing_structure_solution 'Superflip (Palatinus & Chapuis, 2007)'
_diffrn_ambient_temperature 200
_diffrn_measured_fraction_theta_full 0.999
_diffrn_measured_fraction_theta_max 0.999
_diffrn_measurement_device Area
_diffrn_measurement_device_type 'Nonius KappaCCD'
_diffrn_measurement_method \w
_diffrn_radiation_monochromator graphite
_diffrn_radiation_type 'Mo K\a'
_diffrn_radiation_wavelength 0.71073
_diffrn_reflns_av_R_equivalents 0.035
_diffrn_reflns_limit_h_max 12
_diffrn_reflns_limit_h_min -12
_diffrn_reflns_limit_k_max 9
_diffrn_reflns_limit_k_min -9
_diffrn_reflns_limit_l_max 35
_diffrn_reflns_limit_l_min -35
_diffrn_reflns_number 31237
_diffrn_reflns_theta_full 27.473
_diffrn_reflns_theta_max 27.473
_diffrn_reflns_theta_min 2.860
_diffrn_standards_number 0
_exptl_absorpt_coefficient_mu 2.216
_exptl_absorpt_correction_T_max 0.916
_exptl_absorpt_correction_T_min 0.636
_exptl_absorpt_correction_type integration
_exptl_absorpt_process_details
;
Gaussian integration (Coppens, 1970)
;
_exptl_crystal_colour colourless
_exptl_crystal_density_diffrn 1.372
_exptl_crystal_density_method 'not measured'
_exptl_crystal_description plate
_exptl_crystal_F_000 816
_exptl_crystal_recrystallization_method 'Re-crystallisation from solvent: DCM/pentane'
_exptl_crystal_size_max 0.240
_exptl_crystal_size_mid 0.170
_exptl_crystal_size_min 0.040
_refine_diff_density_max 0.73
_refine_diff_density_min -0.72
_refine_ls_extinction_method None
_refine_ls_goodness_of_fit_ref 0.9906
_refine_ls_hydrogen_treatment mixed
_refine_ls_matrix_type full
_refine_ls_number_parameters 305
_refine_ls_number_reflns 4425
_refine_ls_number_restraints 0
_refine_ls_R_factor_all 0.0452
_refine_ls_R_factor_gt 0.0333
_refine_ls_shift/su_max 0.0008562
_refine_ls_shift/su_mean 0.0000656
_refine_ls_structure_factor_coef Fsqd
_refine_ls_weighting_details
;
 Method= Modified Sheldrick 
 w=1/[\s^2^(F^2^) + ( 0.04P)^2^ + 1.54P] 
 ,where P=(max(Fo^2^,0) + 2Fc^2^)/3 
;
_refine_ls_weighting_scheme calc
_refine_ls_wR_factor_all 0.0817
_refine_ls_wR_factor_gt 0.0757
_refine_ls_wR_factor_ref 0.0817
_reflns_limit_h_max 12
_reflns_limit_h_min -12
_reflns_limit_k_max 9
_reflns_limit_k_min 0
_reflns_limit_l_max 35
_reflns_limit_l_min 0
_reflns_number_gt 3637
_reflns_number_total 4427
_reflns_threshold_expression I>2.0\s(I)
_oxford_diffrn_Wilson_B_factor 3.02
_oxford_diffrn_Wilson_scale 6.57
_oxford_refine_ls_r_factor_ref 0.0452
_oxford_refine_ls_scale 0.4422(5)
_oxford_reflns_number_all 4425
_oxford_reflns_threshold_expression_ref I>-10.0\s(I)
_cod_data_source_file c7dt01023k2.cif
_cod_data_source_block 1
_cod_depositor_comments
;
The following automatic conversions were performed:

'_atom_sites_solution_primary' value 'Other' changed to 'other'
according to
/home/data/users/saulius/crontab/automatic-downloads/rss-feeds/RSC/lib/dictionaries/cif_core.dic
dictionary named 'cif_core.dic' version 2.4.2 from 2011-04-26.

Automatic conversion script
Id: cif_fix_values 4973 2017-02-22 13:04:09Z antanas 
;
_cod_original_sg_symbol_H-M 'P 21/n '
_cod_original_formula_sum 'C20 H22 B1 Br1 N1 P1'
_cod_database_code 7043019

loop_
_symmetry_equiv_pos_as_xyz
x,y,z
-x,-y,-z
x+1/2,-y+1/2,z+1/2
-x+1/2,y+1/2,-z+1/2

loop_
_atom_site_label
_atom_site_type_symbol
_atom_site_fract_x
_atom_site_fract_y
_atom_site_fract_z
_atom_site_U_iso_or_equiv
_atom_site_occupancy
_atom_site_adp_type
B1 B 0.5114(2) 0.9010(4) 0.62543(9) 0.0316 1.0000 Uani
Br1 Br 0.77871(3) 0.44246(3) 0.655128(9) 0.0489 1.0000 Uani
N1 N 0.53836(16) 0.9047(2) 0.68455(6) 0.0261 1.0000 Uani
P1 P 0.33608(5) 0.76316(7) 0.613018(18) 0.0263 1.0000 Uani
C1 C 0.36305(19) 0.6584(3) 0.67233(7) 0.0245 1.0000 Uani
C2 C 0.46962(19) 0.7444(3) 0.70398(7) 0.0243 1.0000 Uani
C3 C 0.5038(2) 0.6869(3) 0.75171(7) 0.0302 1.0000 Uani
C4 C 0.4317(2) 0.5398(3) 0.76753(8) 0.0327 1.0000 Uani
C5 C 0.3266(2) 0.4522(3) 0.73647(8) 0.0320 1.0000 Uani
C6 C 0.2910(2) 0.5105(3) 0.68879(8) 0.0302 1.0000 Uani
C11 C 0.1697(2) 0.8813(3) 0.60479(7) 0.0295 1.0000 Uani
C12 C 0.0450(2) 0.7904(3) 0.61076(8) 0.0333 1.0000 Uani
C13 C -0.0820(2) 0.8829(4) 0.60357(8) 0.0409 1.0000 Uani
C14 C -0.0864(3) 1.0641(4) 0.59086(10) 0.0509 1.0000 Uani
C15 C 0.0355(3) 1.1545(4) 0.58499(12) 0.0596 1.0000 Uani
C16 C 0.1642(3) 1.0643(3) 0.59182(10) 0.0460 1.0000 Uani
C21 C 0.3288(2) 0.5902(3) 0.56653(7) 0.0290 1.0000 Uani
C22 C 0.2261(3) 0.5953(4) 0.52520(8) 0.0427 1.0000 Uani
C23 C 0.2289(3) 0.4657(4) 0.48896(9) 0.0531 1.0000 Uani
C24 C 0.3313(3) 0.3326(4) 0.49370(9) 0.0462 1.0000 Uani
C25 C 0.4331(3) 0.3280(3) 0.53431(8) 0.0395 1.0000 Uani
C26 C 0.4328(2) 0.4566(3) 0.57100(8) 0.0338 1.0000 Uani
C31 C 0.4781(3) 1.0752(3) 0.70352(10) 0.0374 1.0000 Uani
C41 C 0.6957(2) 0.9069(3) 0.70159(8) 0.0322 1.0000 Uani
H1 H 0.528(3) 1.049(3) 0.6029(9) 0.045(7) 1.0000 Uiso
H2 H 0.586(2) 0.806(3) 0.6128(8) 0.037(6) 1.0000 Uiso
H31 H 0.571(3) 0.747(3) 0.7731(9) 0.038(6) 1.0000 Uiso
H41 H 0.460(2) 0.497(3) 0.8004(9) 0.038(6) 1.0000 Uiso
H51 H 0.282(2) 0.357(3) 0.7479(8) 0.035(6) 1.0000 Uiso
H61 H 0.219(3) 0.452(3) 0.6683(9) 0.041(7) 1.0000 Uiso
H121 H 0.048(3) 0.663(4) 0.6209(9) 0.043(7) 1.0000 Uiso
H131 H -0.165(3) 0.823(3) 0.6092(9) 0.041(7) 1.0000 Uiso
H141 H -0.171(3) 1.126(4) 0.5876(10) 0.060(8) 1.0000 Uiso
H151 H 0.035(3) 1.275(4) 0.5766(11) 0.063(9) 1.0000 Uiso
H161 H 0.246(3) 1.123(4) 0.5873(10) 0.056(8) 1.0000 Uiso
H221 H 0.155(3) 0.692(4) 0.5212(10) 0.052(7) 1.0000 Uiso
H231 H 0.166(3) 0.470(5) 0.4619(13) 0.074(10) 1.0000 Uiso
H241 H 0.335(3) 0.242(4) 0.4687(11) 0.068(9) 1.0000 Uiso
H251 H 0.506(3) 0.237(4) 0.5376(9) 0.042(7) 1.0000 Uiso
H261 H 0.507(3) 0.458(3) 0.5990(10) 0.043(7) 1.0000 Uiso
H311 H 0.492(3) 1.073(3) 0.7376(10) 0.038(7) 1.0000 Uiso
H312 H 0.525(2) 1.174(4) 0.6905(9) 0.038(6) 1.0000 Uiso
H313 H 0.376(3) 1.077(3) 0.6907(9) 0.043(7) 1.0000 Uiso
H411 H 0.733(2) 0.797(3) 0.6929(8) 0.032(6) 1.0000 Uiso
H412 H 0.715(2) 0.925(3) 0.7369(9) 0.033(6) 1.0000 Uiso
H413 H 0.732(2) 1.011(4) 0.6844(9) 0.036(6) 1.0000 Uiso

loop_
_atom_site_aniso_label
_atom_site_aniso_U_11
_atom_site_aniso_U_22
_atom_site_aniso_U_33
_atom_site_aniso_U_23
_atom_site_aniso_U_13
_atom_site_aniso_U_12
B1 0.0256(11) 0.0398(13) 0.0292(11) 0.0029(10) 0.0032(9) -0.0043(10)
Br1 0.06339(18) 0.04235(15) 0.03727(14) 0.00218(10) -0.00520(11) 0.01626(12)
N1 0.0210(8) 0.0264(8) 0.0310(8) -0.0013(7) 0.0041(6) -0.0008(6)
P1 0.0227(2) 0.0317(3) 0.0242(2) 0.0012(2) 0.00263(18) -0.0015(2)
C1 0.0234(9) 0.0269(9) 0.0233(9) -0.0012(7) 0.0040(7) 0.0009(8)
C2 0.0203(9) 0.0253(9) 0.0279(9) -0.0010(8) 0.0053(7) 0.0026(7)
C3 0.0287(10) 0.0340(11) 0.0269(10) -0.0019(8) 0.0010(8) 0.0010(9)
C4 0.0342(11) 0.0362(11) 0.0275(10) 0.0048(9) 0.0043(8) 0.0051(9)
C5 0.0347(11) 0.0258(10) 0.0377(11) 0.0037(9) 0.0127(9) 0.0003(9)
C6 0.0287(11) 0.0293(10) 0.0327(10) -0.0036(8) 0.0053(8) -0.0038(8)
C11 0.0242(10) 0.0369(11) 0.0270(9) -0.0013(8) 0.0020(8) 0.0004(8)
C12 0.0282(10) 0.0403(12) 0.0310(11) -0.0061(9) 0.0029(8) -0.0031(9)
C13 0.0264(11) 0.0615(16) 0.0344(12) -0.0128(11) 0.0028(9) 0.0003(11)
C14 0.0318(13) 0.0627(17) 0.0558(16) -0.0115(13) -0.0016(11) 0.0168(12)
C15 0.0498(16) 0.0424(15) 0.083(2) 0.0084(15) -0.0023(14) 0.0119(13)
C16 0.0333(13) 0.0429(14) 0.0608(16) 0.0100(12) 0.0029(11) -0.0004(11)
C21 0.0268(10) 0.0377(11) 0.0231(9) -0.0012(8) 0.0048(8) -0.0035(8)
C22 0.0357(12) 0.0592(15) 0.0312(11) -0.0068(11) -0.0017(9) 0.0070(11)
C23 0.0496(15) 0.0755(19) 0.0310(12) -0.0142(13) -0.0049(11) 0.0024(14)
C24 0.0518(15) 0.0537(15) 0.0345(12) -0.0120(11) 0.0115(11) -0.0059(12)
C25 0.0463(13) 0.0373(12) 0.0367(12) -0.0001(10) 0.0122(10) -0.0003(11)
C26 0.0339(11) 0.0388(12) 0.0287(10) 0.0010(9) 0.0045(9) -0.0024(9)
C31 0.0398(13) 0.0279(11) 0.0470(14) -0.0042(10) 0.0152(11) -0.0001(9)
C41 0.0215(10) 0.0400(13) 0.0346(11) -0.0040(10) 0.0024(8) -0.0038(9)

loop_
_atom_type_symbol
_atom_type_scat_dispersion_real
_atom_type_scat_dispersion_imag
_atom_type_scat_Cromer_Mann_a1
_atom_type_scat_Cromer_Mann_b1
_atom_type_scat_Cromer_Mann_a2
_atom_type_scat_Cromer_Mann_b2
_atom_type_scat_Cromer_Mann_a3
_atom_type_scat_Cromer_Mann_b3
_atom_type_scat_Cromer_Mann_a4
_atom_type_scat_Cromer_Mann_b4
_atom_type_scat_Cromer_Mann_c
_atom_type_scat_source
C 0.0033 0.0016 2.3100 20.8439 1.0200 10.2075 1.5886 0.5687 0.8650 51.6512 0.2156 'International Tables Vol C 4.2.6.8 and 6.1.1.4'
H 0.0000 0.0000 0.4930 10.5109 0.3229 26.1257 0.1402 3.1424 0.0408 57.7998 0.0030 'International Tables Vol C 4.2.6.8 and 6.1.1.4'
B 0.0013 0.0007 2.0545 23.2185 1.3326 1.0210 1.0979 60.3498 0.7068 0.1403 -0.1932 'International Tables Vol C 4.2.6.8 and 6.1.1.4'
Br -0.2901 2.4595 17.1789 2.1723 5.2358 16.5796 5.6377 0.2609 3.9851 41.4328 2.9557 'International Tables Vol C 4.2.6.8 and 6.1.1.4'
N 0.0061 0.0033 12.2126 0.0057 3.1322 9.8933 2.0125 28.9975 1.1663 0.5826 -11.5290 'International Tables Vol C 4.2.6.8 and 6.1.1.4'
P 0.1023 0.0942 6.4345 1.9067 4.1791 27.1570 1.7800 0.5260 1.4908 68.1645 1.1149 'International Tables Vol C 4.2.6.8 and 6.1.1.4'

loop_
_exptl_crystal_face_index_h
_exptl_crystal_face_index_k
_exptl_crystal_face_index_l
_exptl_crystal_face_perp_dist
0 1 0 0.090
0 0 1 0.010
0 0 -1 0.030
-6 -4 1 0.051
7 -5 0 0.160
10 5 -1 0.122

loop_
_geom_angle_atom_site_label_1
_geom_angle_atom_site_label_2
_geom_angle_atom_site_label_3
_geom_angle
_geom_angle_publ_flag
N1 B1 P1 101.08(13) yes
N1 B1 H1 118.0(12) no
P1 B1 H1 121.3(11) no
N1 B1 H2 108.6(12) no
P1 B1 H2 101.6(12) no
H1 B1 H2 104.7(17) no
B1 N1 C2 109.85(15) yes
B1 N1 C31 110.80(17) yes
C2 N1 C31 108.58(15) yes
B1 N1 C41 108.61(15) yes
C2 N1 C41 111.68(15) yes
C31 N1 C41 107.31(17) yes
B1 P1 C1 93.23(9) yes
B1 P1 C11 119.79(11) yes
C1 P1 C11 109.11(9) yes
B1 P1 C21 115.70(10) yes
C1 P1 C21 109.72(9) yes
C11 P1 C21 107.96(9) yes
P1 C1 C2 112.03(14) yes
P1 C1 C6 128.22(15) yes
C2 C1 C6 119.75(18) yes
N1 C2 C1 116.86(16) yes
N1 C2 C3 122.21(17) yes
C1 C2 C3 120.87(18) yes
C2 C3 C4 118.77(19) yes
C2 C3 H31 120.9(15) no
C4 C3 H31 120.3(15) no
C3 C4 C5 121.0(2) yes
C3 C4 H41 118.0(15) no
C5 C4 H41 120.9(15) no
C4 C5 C6 120.3(2) yes
C4 C5 H51 118.7(15) no
C6 C5 H51 121.0(15) no
C1 C6 C5 119.22(19) yes
C1 C6 H61 120.9(15) no
C5 C6 H61 119.9(15) no
P1 C11 C12 120.72(17) yes
P1 C11 C16 119.85(17) yes
C12 C11 C16 119.4(2) yes
C11 C12 C13 119.8(2) yes
C11 C12 H121 120.1(14) no
C13 C12 H121 120.1(14) no
C12 C13 C14 120.3(2) yes
C12 C13 H131 119.6(16) no
C14 C13 H131 120.0(16) no
C13 C14 C15 120.3(2) yes
C13 C14 H141 119.7(19) no
C15 C14 H141 120.0(19) no
C14 C15 C16 120.4(3) yes
C14 C15 H151 121.4(19) no
C16 C15 H151 118.1(19) no
C11 C16 C15 119.7(2) yes
C11 C16 H161 118.9(18) no
C15 C16 H161 121.3(18) no
P1 C21 C22 121.05(17) yes
P1 C21 C26 118.76(15) yes
C22 C21 C26 120.1(2) yes
C21 C22 C23 119.3(2) yes
C21 C22 H221 120.4(16) no
C23 C22 H221 120.2(16) no
C22 C23 C24 120.5(2) yes
C22 C23 H231 120(2) no
C24 C23 H231 119(2) no
C23 C24 C25 120.3(2) yes
C23 C24 H241 121.2(18) no
C25 C24 H241 118.5(18) no
C24 C25 C26 120.3(2) yes
C24 C25 H251 120.8(15) no
C26 C25 H251 118.9(15) no
C21 C26 C25 119.6(2) yes
C21 C26 H261 119.3(15) no
C25 C26 H261 121.1(15) no
N1 C31 H311 109.7(15) no
N1 C31 H312 106.0(14) no
H311 C31 H312 113(2) no
N1 C31 H313 107.0(14) no
H311 C31 H313 110(2) no
H312 C31 H313 111(2) no
N1 C41 H411 108.2(14) no
N1 C41 H412 110.1(13) no
H411 C41 H412 110.9(19) no
N1 C41 H413 105.3(14) no
H411 C41 H413 111.7(19) no
H412 C41 H413 110.5(19) no

loop_
_geom_bond_atom_site_label_1
_geom_bond_atom_site_label_2
_geom_bond_distance
_geom_bond_publ_flag
B1 N1 1.621(3) yes
B1 P1 1.947(2) yes
B1 H1 1.27(2) no
B1 H2 1.09(2) no
N1 C2 1.488(2) yes
N1 C31 1.505(3) yes
N1 C41 1.511(3) yes
P1 C1 1.7989(19) yes
P1 C11 1.799(2) yes
P1 C21 1.803(2) yes
C1 C2 1.395(3) yes
C1 C6 1.398(3) yes
C2 C3 1.381(3) yes
C3 C4 1.387(3) yes
C3 H31 0.92(2) no
C4 C5 1.383(3) yes
C4 H41 0.96(2) no
C5 C6 1.383(3) yes
C5 H51 0.90(3) no
C6 H61 0.93(3) no
C11 C12 1.399(3) yes
C11 C16 1.389(3) yes
C12 C13 1.382(3) yes
C12 H121 0.98(3) no
C13 C14 1.376(4) yes
C13 H131 0.94(3) no
C14 C15 1.373(4) yes
C14 H141 0.93(3) no
C15 C16 1.388(4) yes
C15 H151 0.92(3) no
C16 H161 0.92(3) no
C21 C22 1.397(3) yes
C21 C26 1.390(3) yes
C22 C23 1.387(4) yes
C22 H221 0.98(3) no
C23 C24 1.377(4) yes
C23 H231 0.89(3) no
C24 C25 1.377(3) yes
C24 H241 0.96(3) no
C25 C26 1.388(3) yes
C25 H251 0.96(3) no
C26 H261 0.97(3) no
C31 H311 0.93(3) no
C31 H312 0.95(3) no
C31 H313 0.99(3) no
C41 H411 0.92(2) no
C41 H412 0.98(2) no
C41 H413 0.99(3) no
